data_7155281
loop_
_publ_author_name
'Asby, D. J.'
'Radigois, M. G.'
'Wilson, D. C.'
'Cuda, F.'
'Chai, C. L. L.'
'Chen, A.'
'Bienemann, A. S.'
'Light, M. E.'
'Harrowven, D. C.'
'Tavassoli, A.'

_publ_section_title
;
 Triggering apoptosis in cancer cells with an analogue of cribrostatin 6
 that elevates intracellular ROS.
;
_journal_issue 39
_journal_name_full 'Organic &amp; biomolecular chemistry'
_journal_page_first 9322
_journal_page_last 9330
_journal_paper_doi 10.1039/c6ob01591c
_journal_volume 14
_journal_year 2016
_chemical_formula_moiety 'C20 H16 N2 O3'
_chemical_formula_sum 'C20 H16 N2 O3'
_chemical_formula_weight 332.35
_space_group_crystal_system orthorhombic
_space_group_IT_number 61
_space_group_name_Hall '-P 2ac 2ab'
_space_group_name_H-M_alt 'P b c a'
_symmetry_space_group_name_Hall '-P 2ac 2ab'
_symmetry_space_group_name_H-M 'P b c a'
_atom_sites_solution_hydrogens geom
_atom_sites_solution_primary direct
_audit_creation_date 2015-04-20
_audit_creation_method
;
Olex2 1.2-alpha
(compiled 2015.01.26 svn.r3150 for OlexSys, GUI svn.r4998)
;
_audit_update_record
;
2015-04-20 deposited with the CCDC.
2016-09-06 downloaded from the CCDC.
;
_cell_angle_alpha 90
_cell_angle_beta 90
_cell_angle_gamma 90
_cell_formula_units_Z 8
_cell_length_a 6.4411(5)
_cell_length_b 16.0503(12)
_cell_length_c 30.612(3)
_cell_measurement_reflns_used 4309
_cell_measurement_temperature 100(2)
_cell_measurement_theta_max 31.3390
_cell_measurement_theta_min 2.5320
_cell_volume 3164.7(5)
_computing_cell_refinement
'CrysAlisPro, Agilent Technologies, Version 1.171.37.31 (release 14-01-2014 CrysAlis171 .NET) (compiled Jan 14 2014,18:38:05)'
_computing_data_collection 'CrystalClear-SM Expert 3.1 b27 (Rigaku, 2013)'
_computing_data_reduction
'CrysAlisPro, Agilent Technologies, Version 1.171.37.31 (release 14-01-2014 CrysAlis171 .NET) (compiled Jan 14 2014,18:38:05)'
_computing_molecular_graphics 'Olex2 (Dolomanov et al., 2009)'
_computing_publication_material 'Olex2 (Dolomanov et al., 2009)'
_computing_structure_refinement 'ShelXL (Sheldrick, 2008)'
_computing_structure_solution 'ShelXT (Sheldrick, 2015)'
_diffrn_ambient_temperature 100(2)
_diffrn_detector 'CCD area detector'
_diffrn_detector_area_resol_mean 28.5714
_diffrn_detector_type 'Rigaku HG Saturn724+ (2x2 bin mode)'
_diffrn_measured_fraction_theta_full 0.998
_diffrn_measured_fraction_theta_max 0.998
_diffrn_measurement_details
;
  1 omega  -83.00   53.00   1.0000   60.0000
omega____ theta____ kappa____ phi______ frames
    -      -22.0000   18.0000  120.0000 136

  2 omega  -84.00    4.00   1.0000   60.0000
omega____ theta____ kappa____ phi______ frames
    -      -22.0000  -54.0000  -30.0000 88

  3 omega  -95.00   36.00   1.0000   60.0000
omega____ theta____ kappa____ phi______ frames
    -      -22.0000  -18.0000  -30.0000 131

  4 omega  -54.00   25.00   1.0000   60.0000
omega____ theta____ kappa____ phi______ frames
    -      -22.0000   72.0000  120.0000 79

  5 omega -112.00  -59.00   1.0000   60.0000
omega____ theta____ kappa____ phi______ frames
    -      -22.0000  -54.0000   90.0000 53
;
_diffrn_measurement_device 'four-circle \k diffractometer'
_diffrn_measurement_device_type 'Rigaku AFC12 FRE-HF'
_diffrn_measurement_method 'profile data from \w-scans'
_diffrn_measurement_specimen_support 'MiTeGen MicroMesh'
_diffrn_orient_matrix_UB_11 0.0179192000
_diffrn_orient_matrix_UB_12 -0.0061400000
_diffrn_orient_matrix_UB_13 0.0226338000
_diffrn_orient_matrix_UB_21 0.0367560000
_diffrn_orient_matrix_UB_22 -0.0408263000
_diffrn_orient_matrix_UB_23 -0.0043075000
_diffrn_orient_matrix_UB_31 0.1022970000
_diffrn_orient_matrix_UB_32 0.0157314000
_diffrn_orient_matrix_UB_33 -0.0024219000
_diffrn_radiation_collimation 0.3
_diffrn_radiation_monochromator 'Confocal mirrors, HF Varimax'
_diffrn_radiation_probe x-ray
_diffrn_radiation_type MoK\a
_diffrn_radiation_wavelength 0.71073
_diffrn_reflns_av_R_equivalents 0.1638
_diffrn_reflns_av_unetI/netI 0.0777
_diffrn_reflns_Laue_measured_fraction_full 0.998
_diffrn_reflns_Laue_measured_fraction_max 0.998
_diffrn_reflns_limit_h_max 7
_diffrn_reflns_limit_h_min -7
_diffrn_reflns_limit_k_max 19
_diffrn_reflns_limit_k_min -19
_diffrn_reflns_limit_l_max 36
_diffrn_reflns_limit_l_min -36
_diffrn_reflns_number 25527
_diffrn_reflns_point_group_measured_fraction_full 0.998
_diffrn_reflns_point_group_measured_fraction_max 0.998
_diffrn_reflns_theta_full 25.013
_diffrn_reflns_theta_max 25.013
_diffrn_reflns_theta_min 3.230
_diffrn_source 'Rotating Anode'
_diffrn_source_current 55.0
_diffrn_source_power 2.475
_diffrn_source_target Mo
_diffrn_source_type 'Rotating Anode'
_diffrn_source_voltage 45.0
_exptl_absorpt_coefficient_mu 0.095
_exptl_absorpt_correction_T_max 1.00000
_exptl_absorpt_correction_T_min 0.55757
_exptl_absorpt_correction_type multi-scan
_exptl_absorpt_process_details
'CrysAlisPro, Agilent Technologies, Version 1.171.37.31 (release 14-01-2014 CrysAlis171 .NET) (compiled Jan 14 2014,18:38:05) Empirical absorption correction using spherical harmonics, implemented in SCALE3 ABSPACK scaling algorithm.'
_exptl_crystal_colour 'clear dark red'
_exptl_crystal_colour_lustre clear
_exptl_crystal_colour_modifier dark
_exptl_crystal_colour_primary red
_exptl_crystal_density_diffrn 1.395
_exptl_crystal_description lath
_exptl_crystal_F_000 1392
_exptl_crystal_recrystallization_method 'The material was recrystallised from DCM by slow evaporation'
_exptl_crystal_size_max 0.23
_exptl_crystal_size_mid 0.03
_exptl_crystal_size_min 0.01
_refine_diff_density_max 0.256
_refine_diff_density_min -0.250
_refine_diff_density_rms 0.058
_refine_ls_extinction_method none
_refine_ls_goodness_of_fit_ref 1.075
_refine_ls_hydrogen_treatment constr
_refine_ls_matrix_type full
_refine_ls_number_parameters 228
_refine_ls_number_reflns 2789
_refine_ls_number_restraints 0
_refine_ls_restrained_S_all 1.075
_refine_ls_R_factor_all 0.1353
_refine_ls_R_factor_gt 0.0810
_refine_ls_shift/su_max 0.000
_refine_ls_shift/su_mean 0.000
_refine_ls_structure_factor_coef Fsqd
_refine_ls_weighting_details 'w=1/[\s^2^(Fo^2^)+(0.0577P)^2^+2.6528P] where P=(Fo^2^+2Fc^2^)/3'
_refine_ls_weighting_scheme calc
_refine_ls_wR_factor_gt 0.1620
_refine_ls_wR_factor_ref 0.1865
_reflns_Friedel_coverage 0.000
_reflns_number_gt 1639
_reflns_number_total 2789
_reflns_threshold_expression 'I > 2\s(I)'
_cod_data_source_file c6ob01591c2.cif
_cod_data_source_block 2015sot0019
_cod_depositor_comments
;Adding full bibliography for 7155281.cif.

 Adding full bibliography for 7155281.cif.
;
_cod_original_cell_volume 3164.7(4)
_cod_database_code 7155281
_shelx_space_group_comment
;
The symmetry employed for this shelxl refinement is uniquely defined
by the following loop, which should always be used as a source of
symmetry information in preference to the above space-group names.
They are only intended as comments.
;
_diffrn_measurement_device_type2 'Rigaku AFC12 (Right)'
_reflns_odcompleteness_completeness 95.49
_reflns_odcompleteness_iscentric 1
_reflns_odcompleteness_theta 32.03
_olex2_refinement_description
;
1. Fixed Uiso
 At 1.2 times of:
  All C(H) groups, All C(H,H) groups
 At 1.5 times of:
  All C(H,H,H) groups
2.a Secondary CH2 refined with riding coordinates:
 C13(H13A,H13B)
2.b Aromatic/amide H refined with riding coordinates:
 C1(H1), C2(H2), C3(H3), C4(H4), C5(H5), C15(H15), C16(H16), C18(H18)
2.c Idealised Me refined as rotating group:
 C14(H14A,H14B,H14C), C20(H20A,H20B,H20C)
;
_shelx_shelxl_version_number 2014/7
_olex2_date_sample_submission 2015-03-19
_olex2_diffrn_ambient_temperature_device 'Oxford Cryosystems'
_olex2_exptl_crystal_mounting_method 'The crystal was mounted on a MITIGEN holder in perfluoroether oil'
_olex2_submission_original_sample_id FCR/7506/17
_olex2_submission_special_instructions 'No special instructions were received'

loop_
_space_group_symop_operation_xyz
'x, y, z'
'-x+1/2, -y, z+1/2'
'-x, y+1/2, -z+1/2'
'x+1/2, -y+1/2, -z'
'-x, -y, -z'
'x-1/2, y, -z-1/2'
'x, -y-1/2, z-1/2'
'-x-1/2, y-1/2, z'

loop_
_atom_site_label
_atom_site_type_symbol
_atom_site_fract_x
_atom_site_fract_y
_atom_site_fract_z
_atom_site_U_iso_or_equiv
_atom_site_adp_type
_atom_site_occupancy
_atom_site_site_symmetry_order
_atom_site_calc_flag
_atom_site_refinement_flags_posn
O1 O 0.3721(4) 0.78738(16) 0.62192(9) 0.0387(7) Uani 1 1 d .
O2 O 0.3696(4) 0.51335(16) 0.71968(9) 0.0367(7) Uani 1 1 d .
O3 O 0.3494(4) 0.49198(15) 0.63569(9) 0.0367(7) Uani 1 1 d .
N1 N 0.3650(4) 0.75015(19) 0.78175(11) 0.0310(8) Uani 1 1 d .
N2 N 0.3659(5) 0.6640(2) 0.83849(11) 0.0349(8) Uani 1 1 d .
C1 C 0.2156(7) 0.6670(2) 0.54846(14) 0.0399(11) Uani 1 1 d .
H1 H 0.0922 0.6849 0.5612 0.048 Uiso 1 1 calc R
C2 C 0.2341(8) 0.6655(3) 0.50320(15) 0.0472(12) Uani 1 1 d .
H2 H 0.1236 0.6824 0.4858 0.057 Uiso 1 1 calc R
C3 C 0.4160(7) 0.6390(3) 0.48433(16) 0.0508(13) Uani 1 1 d .
H3 H 0.4273 0.6361 0.4541 0.061 Uiso 1 1 calc R
C4 C 0.5821(7) 0.6165(3) 0.51040(15) 0.0486(12) Uani 1 1 d .
H4 H 0.7064 0.5999 0.4976 0.058 Uiso 1 1 calc R
C5 C 0.5644(6) 0.6185(3) 0.55505(14) 0.0421(11) Uani 1 1 d .
H5 H 0.6775 0.6037 0.5723 0.050 Uiso 1 1 calc R
C6 C 0.3798(6) 0.6421(2) 0.57487(13) 0.0329(10) Uani 1 1 d .
C7 C 0.3624(6) 0.6413(2) 0.62325(12) 0.0283(9) Uani 1 1 d .
C8 C 0.3651(6) 0.7241(2) 0.64435(13) 0.0327(10) Uani 1 1 d .
C9 C 0.3618(5) 0.7308(2) 0.69249(13) 0.0289(9) Uani 1 1 d .
C10 C 0.3655(5) 0.6611(2) 0.71815(13) 0.0295(9) Uani 1 1 d .
C11 C 0.3643(5) 0.5768(2) 0.69774(13) 0.0311(9) Uani 1 1 d .
C12 C 0.3565(6) 0.5723(2) 0.64850(12) 0.0300(9) Uani 1 1 d .
C13 C 0.2444(7) 0.4686(3) 0.59545(13) 0.0401(11) Uani 1 1 d .
H13A H 0.2625 0.4094 0.5904 0.048 Uiso 1 1 calc R
H13B H 0.3065 0.4982 0.5711 0.048 Uiso 1 1 calc R
C14 C 0.0183(7) 0.4883(3) 0.59747(16) 0.0522(13) Uani 1 1 d .
H14A H -0.0460 0.4735 0.5703 0.078 Uiso 1 1 calc GR
H14B H 0.0001 0.5468 0.6027 0.078 Uiso 1 1 calc GR
H14C H -0.0446 0.4572 0.6208 0.078 Uiso 1 1 calc GR
C15 C 0.3588(5) 0.8119(2) 0.71197(13) 0.0301(9) Uani 1 1 d .
H15 H 0.3551 0.8590 0.6943 0.036 Uiso 1 1 calc R
C16 C 0.3612(6) 0.8200(2) 0.75544(14) 0.0336(10) Uani 1 1 d .
H16 H 0.3604 0.8728 0.7680 0.040 Uiso 1 1 calc R
C17 C 0.3652(5) 0.6688(2) 0.76444(13) 0.0291(9) Uani 1 1 d .
C18 C 0.3658(5) 0.6181(2) 0.80078(13) 0.0325(9) Uani 1 1 d .
H18 H 0.3660 0.5602 0.7998 0.039 Uiso 1 1 calc R
C19 C 0.3646(6) 0.7437(3) 0.82651(13) 0.0339(10) Uani 1 1 d .
C20 C 0.3635(6) 0.8166(2) 0.85583(13) 0.0413(11) Uani 1 1 d .
H20A H 0.4753 0.8533 0.8481 0.062 Uiso 1 1 calc GR
H20B H 0.3806 0.7985 0.8855 0.062 Uiso 1 1 calc GR
H20C H 0.2338 0.8456 0.8530 0.062 Uiso 1 1 calc GR

loop_
_atom_site_aniso_label
_atom_site_aniso_U_11
_atom_site_aniso_U_22
_atom_site_aniso_U_33
_atom_site_aniso_U_23
_atom_site_aniso_U_13
_atom_site_aniso_U_12
O1 0.0405(17) 0.0311(16) 0.0444(18) 0.0041(14) 0.0009(14) 0.0004(13)
O2 0.0409(17) 0.0319(16) 0.0373(17) 0.0048(13) -0.0002(14) 0.0000(13)
O3 0.0476(17) 0.0275(15) 0.0351(16) -0.0023(13) -0.0044(14) 0.0014(13)
N1 0.0244(17) 0.0299(18) 0.039(2) -0.0034(16) -0.0001(16) 0.0006(15)
N2 0.0256(17) 0.043(2) 0.037(2) -0.0071(17) -0.0016(16) 0.0021(16)
C1 0.040(2) 0.034(2) 0.046(3) 0.001(2) 0.001(2) 0.0014(19)
C2 0.057(3) 0.045(3) 0.040(3) 0.005(2) -0.010(2) 0.003(2)
C3 0.061(3) 0.052(3) 0.039(3) 0.001(2) 0.000(2) -0.003(2)
C4 0.049(3) 0.054(3) 0.043(3) 0.000(2) 0.005(2) -0.005(2)
C5 0.038(3) 0.047(3) 0.041(3) -0.001(2) -0.002(2) -0.001(2)
C6 0.031(2) 0.031(2) 0.037(2) 0.0007(19) 0.000(2) -0.0004(18)
C7 0.0207(19) 0.027(2) 0.038(2) 0.0021(18) -0.0017(18) 0.0022(16)
C8 0.023(2) 0.030(2) 0.044(3) 0.0046(19) -0.002(2) 0.0023(18)
C9 0.0183(18) 0.026(2) 0.042(2) 0.0007(18) -0.0010(19) 0.0023(17)
C10 0.0196(19) 0.027(2) 0.042(2) -0.0001(19) 0.0001(19) 0.0026(18)
C11 0.021(2) 0.034(2) 0.038(2) 0.0008(19) 0.0029(19) 0.0007(18)
C12 0.024(2) 0.031(2) 0.034(2) -0.0020(18) 0.0030(18) 0.0023(18)
C13 0.051(3) 0.038(2) 0.032(2) 0.000(2) -0.004(2) -0.004(2)
C14 0.047(3) 0.044(3) 0.065(3) 0.004(2) -0.010(2) -0.010(2)
C15 0.025(2) 0.026(2) 0.039(3) 0.0028(18) 0.0007(19) -0.0018(17)
C16 0.025(2) 0.026(2) 0.050(3) -0.0049(19) -0.003(2) 0.0026(18)
C17 0.0191(19) 0.029(2) 0.039(2) -0.0007(18) 0.0022(19) 0.0013(17)
C18 0.025(2) 0.035(2) 0.038(2) 0.001(2) 0.0033(19) -0.0004(18)
C19 0.023(2) 0.038(2) 0.041(3) -0.008(2) 0.001(2) 0.0000(19)
C20 0.037(2) 0.043(3) 0.044(3) -0.007(2) 0.000(2) 0.002(2)

loop_
_atom_type_symbol
_atom_type_description
_atom_type_scat_dispersion_real
_atom_type_scat_dispersion_imag
_atom_type_scat_source
C C 0.0033 0.0016 'International Tables Vol C Tables 4.2.6.8 and 6.1.1.4'
H H 0.0000 0.0000 'International Tables Vol C Tables 4.2.6.8 and 6.1.1.4'
N N 0.0061 0.0033 'International Tables Vol C Tables 4.2.6.8 and 6.1.1.4'
O O 0.0106 0.0060 'International Tables Vol C Tables 4.2.6.8 and 6.1.1.4'

loop_
_geom_angle_atom_site_label_1
_geom_angle_atom_site_label_2
_geom_angle_atom_site_label_3
_geom_angle
C12 O3 C13 120.6(3)
C16 N1 C17 122.2(3)
C19 N1 C16 130.0(3)
C19 N1 C17 107.8(3)
C19 N2 C18 106.5(3)
C2 C1 H1 119.7
C6 C1 H1 119.7
C6 C1 C2 120.6(4)
C1 C2 H2 120.1
C3 C2 C1 119.8(4)
C3 C2 H2 120.1
C2 C3 H3 120.1
C2 C3 C4 119.9(4)
C4 C3 H3 120.1
C3 C4 H4 119.9
C5 C4 C3 120.3(4)
C5 C4 H4 119.9
C4 C5 H5 119.6
C4 C5 C6 120.9(4)
C6 C5 H5 119.6
C1 C6 C7 121.7(4)
C5 C6 C1 118.4(4)
C5 C6 C7 119.9(4)
C8 C7 C6 115.2(3)
C12 C7 C6 125.5(3)
C12 C7 C8 119.2(4)
O1 C8 C7 120.0(4)
O1 C8 C9 119.8(3)
C7 C8 C9 120.1(3)
C10 C9 C8 120.8(3)
C10 C9 C15 120.3(4)
C15 C9 C8 118.8(3)
C9 C10 C11 120.1(4)
C9 C10 C17 120.1(3)
C17 C10 C11 119.8(3)
O2 C11 C10 121.8(4)
O2 C11 C12 120.7(4)
C10 C11 C12 117.6(3)
O3 C12 C7 128.2(4)
O3 C12 C11 109.7(3)
C7 C12 C11 122.1(4)
O3 C13 H13A 109.4
O3 C13 H13B 109.4
O3 C13 C14 111.4(3)
H13A C13 H13B 108.0
C14 C13 H13A 109.4
C14 C13 H13B 109.4
C13 C14 H14A 109.5
C13 C14 H14B 109.5
C13 C14 H14C 109.5
H14A C14 H14B 109.5
H14A C14 H14C 109.5
H14B C14 H14C 109.5
C9 C15 H15 119.9
C16 C15 C9 120.2(4)
C16 C15 H15 119.9
N1 C16 H16 119.9
C15 C16 N1 120.1(3)
C15 C16 H16 119.9
N1 C17 C10 117.1(3)
C18 C17 N1 104.1(3)
C18 C17 C10 138.8(4)
N2 C18 C17 111.3(4)
N2 C18 H18 124.3
C17 C18 H18 124.3
N1 C19 C20 123.1(4)
N2 C19 N1 110.3(3)
N2 C19 C20 126.5(4)
C19 C20 H20A 109.5
C19 C20 H20B 109.5
C19 C20 H20C 109.5
H20A C20 H20B 109.5
H20A C20 H20C 109.5
H20B C20 H20C 109.5

loop_
_geom_bond_atom_site_label_1
_geom_bond_atom_site_label_2
_geom_bond_distance
O1 C8 1.227(4)
O2 C11 1.221(4)
O3 C12 1.348(4)
O3 C13 1.455(4)
N1 C16 1.380(5)
N1 C17 1.409(4)
N1 C19 1.374(5)
N2 C18 1.369(5)
N2 C19 1.331(5)
C1 H1 0.9300
C1 C2 1.391(6)
C1 C6 1.390(5)
C2 H2 0.9300
C2 C3 1.374(6)
C3 H3 0.9300
C3 C4 1.383(6)
C4 H4 0.9300
C4 C5 1.372(6)
C5 H5 0.9300
C5 C6 1.388(5)
C6 C7 1.485(5)
C7 C8 1.478(5)
C7 C12 1.350(5)
C8 C9 1.478(5)
C9 C10 1.367(5)
C9 C15 1.431(5)
C10 C11 1.490(5)
C10 C17 1.422(5)
C11 C12 1.510(5)
C13 H13A 0.9700
C13 H13B 0.9700
C13 C14 1.491(6)
C14 H14A 0.9600
C14 H14B 0.9600
C14 H14C 0.9600
C15 H15 0.9300
C15 C16 1.337(5)
C16 H16 0.9300
C17 C18 1.378(5)
C18 H18 0.9300
C19 C20 1.476(5)
C20 H20A 0.9600
C20 H20B 0.9600
C20 H20C 0.9600
